data_4069016
loop_
_publ_author_name
'Delferro, Massimiliano'
'Tegoni, Matteo'
'Verdolino, Vincenzo'
'Cauzzi, Daniele'
'Graiff, Claudia'
'Tiripicchio, Antonio'

_publ_section_title
;
 Oxidative Addition of Iodomethane to Charge-Tuned Rhodium(I)Complexes
;
_journal_issue 7
_journal_name_full Organometallics
_journal_page_first 2062
_journal_paper_doi 10.1021/om8012037
_journal_volume 28
_journal_year 2009
_chemical_formula_sum 'C32 H33 I N3 O P2 Rh S2'
_chemical_formula_weight 831.48
_chemical_name_systematic
;
 ?
;
_space_group_IT_number 14
_symmetry_cell_setting monoclinic
_symmetry_space_group_name_Hall '-P 2yn'
_symmetry_space_group_name_H-M 'P 1 21/n 1'
_atom_sites_solution_hydrogens geom
_atom_sites_solution_primary direct
_atom_sites_solution_secondary difmap
_audit_creation_method SHELXL-97
_cell_angle_alpha 90.00
_cell_angle_beta 99.151(2)
_cell_angle_gamma 90.00
_cell_formula_units_Z 4
_cell_length_a 10.2202(10)
_cell_length_b 17.1021(17)
_cell_length_c 19.943(2)
_cell_measurement_reflns_used 711
_cell_measurement_temperature 293(2)
_cell_measurement_theta_max 21
_cell_measurement_theta_min 2.25
_cell_volume 3441.4(6)
_computing_cell_refinement 'Software Bruker'
_computing_data_collection 'Software Bruker'
_computing_data_reduction saint
_computing_structure_refinement 'SHELXL-97 (Sheldrick, 1997)'
_computing_structure_solution SHELXS
_diffrn_ambient_temperature 293(2)
_diffrn_measured_fraction_theta_full 0.994
_diffrn_measured_fraction_theta_max 0.994
_diffrn_measurement_device_type 'Bruker AXS Smart 1000'
_diffrn_measurement_method 'omega scan'
_diffrn_radiation_monochromator graphite
_diffrn_radiation_source 'fine-focus sealed tube'
_diffrn_radiation_type MoK\a
_diffrn_radiation_wavelength 0.71073
_diffrn_reflns_av_R_equivalents 0.0459
_diffrn_reflns_av_sigmaI/netI 0.0444
_diffrn_reflns_limit_h_max 13
_diffrn_reflns_limit_h_min -13
_diffrn_reflns_limit_k_max 22
_diffrn_reflns_limit_k_min -22
_diffrn_reflns_limit_l_max 26
_diffrn_reflns_limit_l_min -26
_diffrn_reflns_number 42555
_diffrn_reflns_theta_full 28.03
_diffrn_reflns_theta_max 28.03
_diffrn_reflns_theta_min 1.58
_exptl_absorpt_coefficient_mu 1.637
_exptl_absorpt_correction_T_max 1.000
_exptl_absorpt_correction_T_min 0.839
_exptl_absorpt_correction_type multi-scan
_exptl_absorpt_process_details 'sadabs Bruker'
_exptl_crystal_colour red
_exptl_crystal_density_diffrn 1.605
_exptl_crystal_density_method 'not measured'
_exptl_crystal_description prism
_exptl_crystal_F_000 1656
_exptl_crystal_size_max 0.10
_exptl_crystal_size_mid 0.10
_exptl_crystal_size_min 0.10
_refine_diff_density_max 1.193
_refine_diff_density_min -0.739
_refine_diff_density_rms 0.081
_refine_ls_extinction_method none
_refine_ls_goodness_of_fit_ref 0.910
_refine_ls_hydrogen_treatment constr
_refine_ls_matrix_type full
_refine_ls_number_parameters 379
_refine_ls_number_reflns 8298
_refine_ls_number_restraints 0
_refine_ls_restrained_S_all 0.910
_refine_ls_R_factor_all 0.0670
_refine_ls_R_factor_gt 0.0372
_refine_ls_shift/su_max 0.001
_refine_ls_shift/su_mean 0.000
_refine_ls_structure_factor_coef Fsqd
_refine_ls_weighting_details 'calc w=1/[\s^2^(Fo^2^)+(0.0556P)^2^+0.0000P] where P=(Fo^2^+2Fc^2^)/3'
_refine_ls_weighting_scheme calc
_refine_ls_wR_factor_gt 0.0902
_refine_ls_wR_factor_ref 0.0998
_reflns_number_gt 5383
_reflns_number_total 8298
_reflns_threshold_expression >2sigma(I)
_cod_data_source_file om8012037_si_002.cif
_cod_data_source_block sad
_cod_original_cell_volume 3441.5(6)
_cod_original_sg_symbol_H-M P21/n
_cod_database_code 4069016

loop_
_symmetry_equiv_pos_as_xyz
'x, y, z'
'-x+1/2, y+1/2, -z+1/2'
'-x, -y, -z'
'x-1/2, -y-1/2, z-1/2'

loop_
_atom_site_label
_atom_site_type_symbol
_atom_site_fract_x
_atom_site_fract_y
_atom_site_fract_z
_atom_site_U_iso_or_equiv
_atom_site_adp_type
_atom_site_occupancy
_atom_site_symmetry_multiplicity
_atom_site_calc_flag
_atom_site_refinement_flags
C1 C 0.9929(3) 0.1827(2) 0.43436(17) 0.0456(8) Uani 1 1 d .
C2 C 0.8908(4) 0.3432(2) 0.19565(18) 0.0499(9) Uani 1 1 d .
C3 C 0.9623(5) 0.1112(3) 0.5340(3) 0.0854(15) Uani 1 1 d .
H3A H 0.9662 0.1617 0.5564 0.102 Uiso 1 1 calc R
H3B H 1.0174 0.0748 0.5633 0.102 Uiso 1 1 calc R
C4 C 0.8283(6) 0.0836(4) 0.5208(3) 0.120(2) Uani 1 1 d .
H4A H 0.7944 0.0791 0.5629 0.179 Uiso 1 1 calc R
H4B H 0.8258 0.0333 0.4992 0.179 Uiso 1 1 calc R
H4C H 0.7749 0.1198 0.4915 0.179 Uiso 1 1 calc R
C5 C 0.8577(6) 0.4286(3) 0.1021(3) 0.0934(17) Uani 1 1 d .
H5A H 0.7904 0.4222 0.0623 0.112 Uiso 1 1 calc R
H5B H 0.8209 0.4610 0.1344 0.112 Uiso 1 1 calc R
C6 C 0.9695(7) 0.4660(5) 0.0833(5) 0.180(4) Uani 1 1 d .
H6A H 0.9438 0.5160 0.0635 0.270 Uiso 1 1 calc R
H6B H 1.0052 0.4343 0.0508 0.270 Uiso 1 1 calc R
H6C H 1.0355 0.4733 0.1228 0.270 Uiso 1 1 calc R
C7 C 1.0968(3) 0.0964(2) 0.32476(17) 0.0439(8) Uani 1 1 d .
C8 C 0.9923(4) 0.0443(2) 0.3124(2) 0.0568(10) Uani 1 1 d .
H8 H 0.9105 0.0575 0.3240 0.068 Uiso 1 1 calc R
C9 C 1.0093(5) -0.0270(3) 0.2827(2) 0.0759(13) Uani 1 1 d .
H9 H 0.9387 -0.0618 0.2741 0.091 Uiso 1 1 calc R
C10 C 1.1299(5) -0.0467(3) 0.2659(3) 0.0865(15) Uani 1 1 d .
H10 H 1.1413 -0.0951 0.2462 0.104 Uiso 1 1 calc R
C11 C 1.2338(5) 0.0049(3) 0.2780(3) 0.0832(15) Uani 1 1 d .
H11 H 1.3152 -0.0082 0.2658 0.100 Uiso 1 1 calc R
C12 C 1.2187(4) 0.0746(2) 0.3074(2) 0.0597(10) Uani 1 1 d .
H12 H 1.2904 0.1085 0.3162 0.072 Uiso 1 1 calc R
C13 C 1.2368(3) 0.2295(2) 0.39040(16) 0.0442(8) Uani 1 1 d .
C14 C 1.3123(4) 0.2627(2) 0.34582(19) 0.0603(11) Uani 1 1 d .
H14 H 1.2760 0.2695 0.3004 0.072 Uiso 1 1 calc R
C15 C 1.4414(4) 0.2860(3) 0.3688(2) 0.0725(13) Uani 1 1 d .
H15 H 1.4923 0.3071 0.3385 0.087 Uiso 1 1 calc R
C16 C 1.4935(4) 0.2781(3) 0.4347(2) 0.0822(15) Uani 1 1 d .
H16 H 1.5796 0.2950 0.4500 0.099 Uiso 1 1 calc R
C17 C 1.4210(5) 0.2455(3) 0.4792(2) 0.0875(16) Uani 1 1 d .
H17 H 1.4579 0.2398 0.5247 0.105 Uiso 1 1 calc R
C18 C 1.2935(4) 0.2210(3) 0.45687(19) 0.0682(12) Uani 1 1 d .
H18 H 1.2450 0.1982 0.4874 0.082 Uiso 1 1 calc R
C19 C 0.7669(3) 0.1953(2) 0.21609(18) 0.0455(8) Uani 1 1 d .
C20 C 0.7113(4) 0.1729(2) 0.2722(2) 0.0560(10) Uani 1 1 d .
H20 H 0.7565 0.1821 0.3158 0.067 Uiso 1 1 calc R
C21 C 0.5882(4) 0.1369(3) 0.2632(2) 0.0705(12) Uani 1 1 d .
H21 H 0.5506 0.1217 0.3006 0.085 Uiso 1 1 calc R
C22 C 0.5221(4) 0.1238(3) 0.1989(3) 0.0776(14) Uani 1 1 d .
H22 H 0.4410 0.0981 0.1932 0.093 Uiso 1 1 calc R
C23 C 0.5729(4) 0.1477(3) 0.1433(2) 0.0763(14) Uani 1 1 d .
H23 H 0.5256 0.1397 0.1001 0.092 Uiso 1 1 calc R
C24 C 0.6958(4) 0.1840(3) 0.1516(2) 0.0635(11) Uani 1 1 d .
H24 H 0.7307 0.2008 0.1138 0.076 Uiso 1 1 calc R
C25 C 1.0295(3) 0.1981(2) 0.17482(16) 0.0440(8) Uani 1 1 d .
C26 C 1.1372(4) 0.2406(2) 0.15917(18) 0.0538(9) Uani 1 1 d .
H26 H 1.1549 0.2905 0.1768 0.065 Uiso 1 1 calc R
C27 C 1.2172(4) 0.2077(3) 0.1172(2) 0.0701(13) Uani 1 1 d .
H27 H 1.2886 0.2358 0.1060 0.084 Uiso 1 1 calc R
C28 C 1.1923(5) 0.1346(4) 0.0921(2) 0.0791(15) Uani 1 1 d .
H28 H 1.2472 0.1130 0.0640 0.095 Uiso 1 1 calc R
C29 C 1.0889(5) 0.0926(3) 0.1072(2) 0.0769(14) Uani 1 1 d .
H29 H 1.0729 0.0427 0.0893 0.092 Uiso 1 1 calc R
C30 C 1.0061(4) 0.1238(2) 0.14955(19) 0.0589(10) Uani 1 1 d .
H30 H 0.9358 0.0946 0.1606 0.071 Uiso 1 1 calc R
C31 C 1.0711(4) 0.3993(2) 0.3722(2) 0.0643(11) Uani 1 1 d .
C32 C 1.1126(5) 0.4309(3) 0.4412(3) 0.0970(18) Uani 1 1 d .
H32A H 1.0466 0.4188 0.4689 0.146 Uiso 1 1 calc R
H32B H 1.1226 0.4866 0.4387 0.146 Uiso 1 1 calc R
H32C H 1.1955 0.4078 0.4607 0.146 Uiso 1 1 calc R
I1 I 0.75481(3) 0.445595(16) 0.406388(15) 0.06635(11) Uani 1 1 d .
N1 N 1.0105(4) 0.1180(2) 0.46659(18) 0.0676(10) Uani 1 1 d .
N2 N 0.8930(4) 0.3515(2) 0.13253(17) 0.0709(10) Uani 1 1 d .
N3 N 0.9882(3) 0.24977(16) 0.30706(13) 0.0414(6) Uani 1 1 d .
P1 P 1.07527(8) 0.19062(5) 0.36003(4) 0.0391(2) Uani 1 1 d .
P2 P 0.92462(9) 0.24388(5) 0.22713(4) 0.0408(2) Uani 1 1 d .
Rh1 Rh 0.90268(3) 0.343484(16) 0.355372(13) 0.04391(9) Uani 1 1 d .
S1 S 0.91471(11) 0.26832(6) 0.45418(5) 0.0563(3) Uani 1 1 d .
S2 S 0.84142(14) 0.40798(7) 0.25270(5) 0.0743(3) Uani 1 1 d .
O1 O 1.1369(3) 0.4063(2) 0.32827(19) 0.0950(11) Uani 1 1 d .

loop_
_atom_site_aniso_label
_atom_site_aniso_U_11
_atom_site_aniso_U_22
_atom_site_aniso_U_33
_atom_site_aniso_U_23
_atom_site_aniso_U_13
_atom_site_aniso_U_12
C1 0.049(2) 0.050(2) 0.0409(19) 0.0005(16) 0.0180(16) -0.0021(17)
C2 0.049(2) 0.054(2) 0.048(2) 0.0001(17) 0.0106(17) 0.0060(17)
C3 0.100(4) 0.074(3) 0.096(4) 0.027(3) 0.056(3) 0.005(3)
C4 0.119(5) 0.125(5) 0.125(5) 0.003(4) 0.049(4) -0.003(4)
C5 0.132(5) 0.091(4) 0.061(3) 0.026(3) 0.025(3) 0.027(4)
C6 0.108(6) 0.149(7) 0.283(12) 0.116(7) 0.029(6) 0.001(5)
C7 0.0413(19) 0.050(2) 0.0403(19) -0.0025(16) 0.0068(15) 0.0035(16)
C8 0.052(2) 0.049(2) 0.070(3) -0.0069(19) 0.011(2) 0.0012(18)
C9 0.073(3) 0.059(3) 0.092(3) -0.017(2) 0.002(3) -0.011(2)
C10 0.081(4) 0.069(3) 0.109(4) -0.036(3) 0.012(3) 0.011(3)
C11 0.067(3) 0.097(4) 0.088(3) -0.030(3) 0.020(3) 0.018(3)
C12 0.047(2) 0.068(3) 0.065(3) -0.016(2) 0.0141(19) -0.0004(19)
C13 0.045(2) 0.050(2) 0.0371(18) 0.0015(15) 0.0036(15) -0.0043(16)
C14 0.054(2) 0.080(3) 0.046(2) 0.015(2) 0.0035(18) -0.013(2)
C15 0.052(2) 0.095(3) 0.069(3) 0.022(3) 0.004(2) -0.021(2)
C16 0.054(3) 0.117(4) 0.069(3) 0.011(3) -0.010(2) -0.027(3)
C17 0.066(3) 0.142(5) 0.046(2) 0.011(3) -0.016(2) -0.024(3)
C18 0.064(3) 0.098(3) 0.041(2) 0.011(2) 0.0051(19) -0.018(2)
C19 0.0370(19) 0.054(2) 0.045(2) -0.0046(17) 0.0064(16) 0.0005(16)
C20 0.046(2) 0.067(3) 0.056(2) -0.0004(19) 0.0099(18) -0.0030(19)
C21 0.047(2) 0.091(3) 0.076(3) 0.014(3) 0.019(2) -0.004(2)
C22 0.040(2) 0.085(3) 0.104(4) 0.004(3) -0.001(3) -0.007(2)
C23 0.048(3) 0.106(4) 0.071(3) -0.010(3) -0.004(2) -0.006(2)
C24 0.050(2) 0.089(3) 0.051(2) -0.005(2) 0.0061(19) -0.004(2)
C25 0.0401(19) 0.060(2) 0.0332(17) 0.0006(16) 0.0099(14) 0.0053(16)
C26 0.045(2) 0.071(3) 0.046(2) 0.0053(19) 0.0077(17) 0.0030(19)
C27 0.050(2) 0.108(4) 0.056(3) 0.012(3) 0.018(2) 0.008(2)
C28 0.063(3) 0.126(5) 0.052(3) -0.005(3) 0.020(2) 0.035(3)
C29 0.077(3) 0.086(3) 0.067(3) -0.030(3) 0.009(2) 0.017(3)
C30 0.057(2) 0.069(3) 0.051(2) -0.015(2) 0.0094(19) 0.003(2)
C31 0.071(3) 0.048(2) 0.078(3) 0.002(2) 0.025(2) -0.003(2)
C32 0.080(4) 0.105(4) 0.104(4) -0.042(3) 0.007(3) -0.036(3)
I1 0.0809(2) 0.05574(17) 0.06900(19) -0.00673(13) 0.03218(15) 0.00850(14)
N1 0.090(3) 0.059(2) 0.063(2) 0.0103(18) 0.0401(19) 0.0078(19)
N2 0.101(3) 0.067(2) 0.0467(19) 0.0094(17) 0.0201(19) 0.016(2)
N3 0.0447(16) 0.0473(16) 0.0328(14) -0.0035(12) 0.0076(12) 0.0030(13)
P1 0.0394(5) 0.0445(5) 0.0346(4) -0.0008(4) 0.0096(4) -0.0030(4)
P2 0.0392(5) 0.0501(5) 0.0339(4) -0.0036(4) 0.0085(4) 0.0007(4)
Rh1 0.05151(17) 0.04293(16) 0.03977(15) -0.00422(12) 0.01490(12) -0.00057(13)
S1 0.0762(7) 0.0523(6) 0.0475(5) 0.0005(4) 0.0315(5) 0.0032(5)
S2 0.1093(10) 0.0647(7) 0.0496(6) 0.0031(5) 0.0153(6) 0.0357(7)
O1 0.085(2) 0.097(3) 0.113(3) 0.021(2) 0.045(2) -0.017(2)

loop_
_atom_type_symbol
_atom_type_description
_atom_type_scat_dispersion_real
_atom_type_scat_dispersion_imag
_atom_type_scat_source
C C 0.0033 0.0016 'International Tables Vol C Tables 4.2.6.8 and 6.1.1.4'
H H 0.0000 0.0000 'International Tables Vol C Tables 4.2.6.8 and 6.1.1.4'
I I -0.4742 1.8119 'International Tables Vol C Tables 4.2.6.8 and 6.1.1.4'
N N 0.0061 0.0033 'International Tables Vol C Tables 4.2.6.8 and 6.1.1.4'
P P 0.1023 0.0942 'International Tables Vol C Tables 4.2.6.8 and 6.1.1.4'
Rh Rh -1.1178 0.9187 'International Tables Vol C Tables 4.2.6.8 and 6.1.1.4'
S S 0.1246 0.1234 'International Tables Vol C Tables 4.2.6.8 and 6.1.1.4'
O O 0.0106 0.0060 'International Tables Vol C Tables 4.2.6.8 and 6.1.1.4'

loop_
_geom_angle_atom_site_label_1
_geom_angle_atom_site_label_2
_geom_angle_atom_site_label_3
_geom_angle
N1 C1 S1 130.3(3)
N1 C1 P1 115.3(3)
S1 C1 P1 114.2(2)
N2 C2 S2 129.5(3)
N2 C2 P2 114.4(3)
S2 C2 P2 115.6(2)
N1 C3 C4 107.5(5)
C6 C5 N2 111.1(5)
C8 C7 C12 118.6(3)
C8 C7 P1 120.7(3)
C12 C7 P1 120.6(3)
C9 C8 C7 120.0(4)
C8 C9 C10 120.2(4)
C11 C10 C9 120.0(4)
C10 C11 C12 120.4(4)
C11 C12 C7 120.9(4)
C18 C13 C14 118.1(3)
C18 C13 P1 120.9(3)
C14 C13 P1 120.7(3)
C15 C14 C13 120.2(4)
C16 C15 C14 120.2(4)
C15 C16 C17 120.5(4)
C16 C17 C18 119.9(4)
C13 C18 C17 121.1(4)
C24 C19 C20 119.3(3)
C24 C19 P2 120.4(3)
C20 C19 P2 120.2(3)
C19 C20 C21 119.8(4)
C22 C21 C20 119.8(4)
C23 C22 C21 121.3(4)
C22 C23 C24 119.5(4)
C19 C24 C23 120.3(4)
C30 C25 C26 119.8(3)
C30 C25 P2 122.2(3)
C26 C25 P2 118.0(3)
C27 C26 C25 119.2(4)
C28 C27 C26 120.3(4)
C27 C28 C29 121.1(4)
C28 C29 C30 120.2(5)
C25 C30 C29 119.3(4)
O1 C31 C32 122.4(4)
O1 C31 Rh1 120.5(4)
C32 C31 Rh1 117.1(3)
C1 N1 C3 118.4(3)
C2 N2 C5 117.9(4)
P2 N3 P1 133.79(18)
P2 N3 Rh1 111.19(14)
P1 N3 Rh1 113.39(14)
N3 P1 C7 113.30(15)
N3 P1 C13 111.65(16)
C7 P1 C13 107.63(17)
N3 P1 C1 107.43(16)
C7 P1 C1 110.80(17)
C13 P1 C1 105.79(16)
N3 P2 C25 114.54(15)
N3 P2 C19 111.09(15)
C25 P2 C19 109.58(17)
N3 P2 C2 107.70(16)
C25 P2 C2 107.75(16)
C19 P2 C2 105.74(17)
C31 Rh1 N3 91.83(14)
C31 Rh1 S2 91.51(14)
N3 Rh1 S2 91.78(8)
C31 Rh1 S1 101.36(14)
N3 Rh1 S1 89.84(8)
S2 Rh1 S1 166.97(5)
C31 Rh1 I1 98.89(12)
N3 Rh1 I1 169.14(7)
S2 Rh1 I1 86.25(3)
S1 Rh1 I1 89.74(3)
C1 S1 Rh1 103.60(12)
C2 S2 Rh1 102.16(13)

loop_
_geom_bond_atom_site_label_1
_geom_bond_atom_site_label_2
_geom_bond_distance
C1 N1 1.278(5)
C1 S1 1.743(4)
C1 P1 1.822(3)
C2 N2 1.271(5)
C2 S2 1.721(4)
C2 P2 1.824(4)
C3 N1 1.508(5)
C3 C4 1.433(7)
C5 C6 1.412(8)
C5 N2 1.472(6)
C7 C8 1.382(5)
C7 C12 1.396(5)
C7 P1 1.786(4)
C8 C9 1.379(6)
C9 C10 1.370(6)
C10 C11 1.374(7)
C11 C12 1.347(6)
C13 C18 1.368(5)
C13 C14 1.388(5)
C13 P1 1.793(3)
C14 C15 1.384(5)
C15 C16 1.345(6)
C16 C17 1.363(6)
C17 C18 1.374(6)
C19 C24 1.386(5)
C19 C20 1.387(5)
C19 P2 1.796(3)
C20 C21 1.387(5)
C21 C22 1.369(6)
C22 C23 1.359(6)
C23 C24 1.388(6)
C25 C30 1.374(5)
C25 C26 1.396(5)
C25 P2 1.791(3)
C26 C27 1.380(5)
C27 C28 1.356(7)
C28 C29 1.350(7)
C29 C30 1.393(6)
C31 O1 1.194(5)
C31 C32 1.475(6)
C31 Rh1 1.950(4)
I1 Rh1 2.6187(4)
N3 P2 1.626(3)
N3 P1 1.622(3)
N3 Rh1 2.128(3)
Rh1 S2 2.3224(11)
Rh1 S1 2.3396(10)
